data_2216089
loop_
_publ_author_name
'Gotoh, Kazuma'
'Nagoshi, Hirokazu'
'Ishida, Hiroyuki'

_publ_section_title
;
 Quinoxaline--chloranilic acid (1/1)
;
_journal_coeditor_code PK2054
_journal_issue 11
_journal_name_full 'Acta Crystallographica Section E'
_journal_page_first o4295
_journal_page_last o4295
_journal_paper_doi 10.1107/S1600536807049483
_journal_volume 63
_journal_year 2007
_chemical_formula_iupac 'C8 H6 N2, C6 H2 Cl2 O4'
_chemical_formula_moiety 'C8 H6 N2, C6 H2 Cl2 O4'
_chemical_formula_sum 'C14 H8 Cl2 N2 O4'
_chemical_formula_weight 339.13
_chemical_name_systematic
;
Quinoxaline--chloranilic acid (1/1)
;
_space_group_IT_number 2
_symmetry_cell_setting triclinic
_symmetry_space_group_name_Hall '-P 1'
_symmetry_space_group_name_H-M 'P -1'
_atom_sites_solution_hydrogens geom
_atom_sites_solution_primary direct
_atom_sites_solution_secondary difmap
_cell_angle_alpha 93.444(3)
_cell_angle_beta 94.338(3)
_cell_angle_gamma 92.322(4)
_cell_formula_units_Z 2
_cell_length_a 3.7963(3)
_cell_length_b 7.7760(7)
_cell_length_c 22.4830(14)
_cell_measurement_reflns_used 6043
_cell_measurement_temperature 95.0(10)
_cell_measurement_theta_max 27.5
_cell_measurement_theta_min 3.1
_cell_volume 659.92(9)
_computing_cell_refinement 'PROCESS-AUTO (Rigaku/MSC, 2004)'
_computing_data_collection 'PROCESS-AUTO (Rigaku/MSC, 2004)'
_computing_data_reduction 'CrystalStructure (Rigaku/MSC, 2004)'
_computing_molecular_graphics 'ORTEP-3 (Farrugia, 1997)'
_computing_publication_material 'CrystalStructure (Rigaku/MSC, 2004)'
_computing_structure_refinement 'SHELXL97 (Sheldrick, 1997)'
_computing_structure_solution 'SHELXS97 (Sheldrick, 1997)'
_diffrn_detector_area_resol_mean 10.00
_diffrn_measured_fraction_theta_full 0.997
_diffrn_measured_fraction_theta_max 0.988
_diffrn_measurement_device_type 'Rigaku R-AXIS RAPID'
_diffrn_measurement_method \w
_diffrn_radiation_type 'Mo K\a'
_diffrn_radiation_wavelength 0.71075
_diffrn_reflns_av_R_equivalents 0.0659
_diffrn_reflns_av_sigmaI/netI 0.0950
_diffrn_reflns_limit_h_max 4
_diffrn_reflns_limit_h_min -4
_diffrn_reflns_limit_k_max 10
_diffrn_reflns_limit_k_min -10
_diffrn_reflns_limit_l_max 29
_diffrn_reflns_limit_l_min -28
_diffrn_reflns_number 6457
_diffrn_reflns_theta_full 25.00
_diffrn_reflns_theta_max 27.48
_diffrn_reflns_theta_min 3.10
_diffrn_standards_number 0
_exptl_absorpt_coefficient_mu 0.513
_exptl_absorpt_correction_T_max 0.950
_exptl_absorpt_correction_T_min 0.776
_exptl_absorpt_correction_type multi-scan
_exptl_absorpt_process_details '(<i>ABSCOR</i>; Higashi, 1995)'
_exptl_crystal_colour orange
_exptl_crystal_density_diffrn 1.707
_exptl_crystal_density_method 'not measured'
_exptl_crystal_description plate
_exptl_crystal_F_000 344.00
_exptl_crystal_size_max 0.48
_exptl_crystal_size_mid 0.43
_exptl_crystal_size_min 0.10
_refine_diff_density_max 0.406
_refine_diff_density_min -0.660
_refine_ls_extinction_method none
_refine_ls_goodness_of_fit_ref 1.002
_refine_ls_hydrogen_treatment mixed
_refine_ls_matrix_type full
_refine_ls_number_parameters 207
_refine_ls_number_reflns 2974
_refine_ls_number_restraints 0
_refine_ls_restrained_S_all 1.002
_refine_ls_R_factor_all 0.0628
_refine_ls_R_factor_gt 0.0440
_refine_ls_shift/su_max 0.001
_refine_ls_shift/su_mean 0.000
_refine_ls_structure_factor_coef Fsqd
_refine_ls_weighting_details 'calc w=1/[\s^2^(Fo^2^)+(0.0337P)^2^] where P=(Fo^2^+2Fc^2^)/3'
_refine_ls_weighting_scheme calc
_refine_ls_wR_factor_gt 0.0970
_refine_ls_wR_factor_ref 0.1022
_reflns_number_gt 2314
_reflns_number_total 2974
_reflns_threshold_expression I>2\s(I)
_cod_data_source_file pk2054.cif
_cod_data_source_block I
_cod_original_formula_sum 'C14 H8 Cl2 N2 O4 '
_cod_database_code 2216089
_cod_database_fobs_code 2216089

loop_
_symmetry_equiv_pos_site_id
_symmetry_equiv_pos_as_xyz
1 +X,+Y,+Z
2 -X,-Y,-Z

loop_
_atom_site_type_symbol
_atom_site_label
_atom_site_fract_x
_atom_site_fract_y
_atom_site_fract_z
_atom_site_U_iso_or_equiv
_atom_site_adp_type
_atom_site_calc_flag
_atom_site_refinement_flags
_atom_site_occupancy
Cl Cl1 0.71248(15) 0.13239(7) -0.05495(2) 0.01197(14) Uani d . 1
Cl Cl2 0.30454(15) 0.15380(7) 0.54442(2) 0.01202(14) Uani d . 1
O O1 1.0774(4) 0.4141(2) -0.11448(6) 0.0123(3) Uani d . 1
O O2 0.6729(4) 0.2726(2) 0.06970(6) 0.0123(4) Uani d . 1
O O3 -0.0320(4) 0.4309(2) 0.61393(6) 0.0124(4) Uani d . 1
O O4 0.3146(4) 0.2776(2) 0.42231(6) 0.0120(4) Uani d . 1
N N1 0.6017(5) 0.3172(2) 0.18738(7) 0.0092(4) Uani d . 1
N N2 0.4432(5) 0.3263(2) 0.30786(7) 0.0088(4) Uani d . 1
C C1 1.0353(6) 0.4490(3) -0.06137(8) 0.0074(4) Uani d . 1
C C2 0.8644(6) 0.3303(3) -0.02377(8) 0.0077(4) Uani d . 1
C C3 0.8287(6) 0.3768(3) 0.03447(8) 0.0084(4) Uani d . 1
C C4 -0.0157(6) 0.4576(3) 0.56123(8) 0.0083(4) Uani d . 1
C C5 0.1411(6) 0.3397(3) 0.51849(8) 0.0080(4) Uani d . 1
C C6 0.1634(6) 0.3792(3) 0.46131(8) 0.0082(4) Uani d . 1
C C7 0.4737(6) 0.4533(3) 0.21394(9) 0.0105(4) Uani d . 1
H H7 0.4338 0.5520 0.1918 0.013 Uiso calc R 1
C C8 0.3932(6) 0.4577(3) 0.27438(9) 0.0100(4) Uani d . 1
H H8 0.2997 0.5592 0.2914 0.012 Uiso calc R 1
C C9 0.5850(6) 0.1841(3) 0.28184(8) 0.0077(4) Uani d . 1
C C10 0.6588(6) 0.0413(3) 0.31613(9) 0.0114(4) Uani d . 1
H H10 0.6112 0.0446 0.3571 0.014 Uiso calc R 1
C C11 0.7991(6) -0.1021(3) 0.29023(9) 0.0129(5) Uani d . 1
H H11 0.8500 -0.1977 0.3133 0.015 Uiso calc R 1
C C12 0.8687(6) -0.1080(3) 0.22886(9) 0.0132(5) Uani d . 1
H H12 0.9628 -0.2085 0.2112 0.016 Uiso calc R 1
C C13 0.8022(6) 0.0286(3) 0.19491(9) 0.0111(4) Uani d . 1
H H13 0.8501 0.0228 0.1540 0.013 Uiso calc R 1
C C14 0.6621(6) 0.1784(3) 0.22068(8) 0.0082(4) Uani d . 1
H H2 0.669(8) 0.311(4) 0.1043(12) 0.018(7) Uiso d . 1
H H4 0.338(14) 0.312(7) 0.388(2) 0.110(19) Uiso d . 1

loop_
_atom_site_aniso_label
_atom_site_aniso_U_11
_atom_site_aniso_U_22
_atom_site_aniso_U_33
_atom_site_aniso_U_12
_atom_site_aniso_U_13
_atom_site_aniso_U_23
Cl1 0.0151(3) 0.0100(3) 0.0103(3) -0.0034(2) 0.00261(18) -0.00259(17)
Cl2 0.0171(3) 0.0093(3) 0.0107(3) 0.0050(2) 0.00351(18) 0.00301(17)
O1 0.0168(9) 0.0148(9) 0.0057(7) -0.0014(7) 0.0041(6) 0.0002(5)
O2 0.0203(10) 0.0120(9) 0.0047(7) -0.0050(7) 0.0051(6) 0.0007(5)
O3 0.0185(9) 0.0134(9) 0.0063(7) 0.0027(7) 0.0049(6) 0.0020(5)
O4 0.0194(9) 0.0112(9) 0.0066(7) 0.0054(7) 0.0056(6) 0.0000(5)
N1 0.0077(10) 0.0131(10) 0.0068(8) -0.0019(8) 0.0021(6) 0.0004(6)
N2 0.0097(10) 0.0097(10) 0.0073(8) 0.0009(7) 0.0024(6) -0.0003(6)
C1 0.0052(11) 0.0109(11) 0.0063(9) 0.0005(8) 0.0009(7) 0.0017(7)
C2 0.0085(11) 0.0069(11) 0.0077(9) -0.0011(8) 0.0017(7) 0.0001(7)
C3 0.0071(11) 0.0095(11) 0.0088(10) -0.0012(9) 0.0011(7) 0.0031(7)
C4 0.0074(11) 0.0096(11) 0.0075(9) -0.0020(8) 0.0011(7) -0.0008(7)
C5 0.0095(11) 0.0062(11) 0.0085(10) 0.0018(8) 0.0002(7) 0.0014(7)
C6 0.0084(11) 0.0083(11) 0.0076(10) -0.0009(8) 0.0024(7) -0.0018(7)
C7 0.0086(11) 0.0106(11) 0.0126(10) -0.0008(9) 0.0011(8) 0.0025(7)
C8 0.0100(11) 0.0086(11) 0.0115(10) 0.0009(9) 0.0022(8) -0.0003(7)
C9 0.0071(11) 0.0099(11) 0.0060(9) -0.0011(8) 0.0008(7) -0.0005(7)
C10 0.0135(12) 0.0113(12) 0.0099(10) 0.0016(9) 0.0026(7) 0.0016(7)
C11 0.0133(12) 0.0096(12) 0.0161(11) 0.0002(9) 0.0013(8) 0.0027(8)
C12 0.0108(12) 0.0114(12) 0.0172(11) 0.0008(9) 0.0043(8) -0.0039(8)
C13 0.0072(11) 0.0140(12) 0.0115(10) -0.0018(9) 0.0028(7) -0.0034(7)
C14 0.0053(11) 0.0107(12) 0.0084(10) -0.0019(8) 0.0015(7) -0.0013(7)

loop_
_atom_type_symbol
_atom_type_description
_atom_type_scat_dispersion_real
_atom_type_scat_dispersion_imag
_atom_type_scat_source
C C 0.0033 0.0016 'International Tables Vol C Tables 4.2.6.8 and 6.1.1.4'
H H 0.0000 0.0000 'International Tables Vol C Tables 4.2.6.8 and 6.1.1.4'
N N 0.0061 0.0033 'International Tables Vol C Tables 4.2.6.8 and 6.1.1.4'
Cl Cl 0.1484 0.1585 'International Tables Vol C Tables 4.2.6.8 and 6.1.1.4'
O O 0.0106 0.0060 'International Tables Vol C Tables 4.2.6.8 and 6.1.1.4'

loop_
_geom_angle_atom_site_label_1
_geom_angle_atom_site_label_2
_geom_angle_atom_site_label_3
_geom_angle_site_symmetry_3
_geom_angle
C3 O2 H2 . 114(2)
C6 O4 H4 . 119(4)
C7 N1 C14 . 117.54(16)
C8 N2 C9 . 116.86(17)
O1 C1 C2 . 123.3(2)
O1 C1 C3 2_765 117.76(19)
C2 C1 C3 2_765 118.89(17)
C3 C2 C1 . 120.2(2)
C3 C2 Cl1 . 121.46(17)
C1 C2 Cl1 . 118.33(15)
O2 C3 C2 . 121.7(2)
O2 C3 C1 2_765 117.37(17)
C2 C3 C1 2_765 120.91(19)
O3 C4 C5 . 123.53(19)
O3 C4 C6 2_566 118.54(18)
C5 C4 C6 2_566 117.93(17)
C6 C5 C4 . 120.83(19)
C6 C5 Cl2 . 121.59(17)
C4 C5 Cl2 . 117.55(14)
O4 C6 C5 . 122.0(2)
O4 C6 C4 2_566 116.79(17)
C5 C6 C4 2_566 121.19(18)
N1 C7 C8 . 122.10(19)
N1 C7 H7 . 118.9
C8 C7 H7 . 118.9
N2 C8 C7 . 122.4(2)
N2 C8 H8 . 118.8
C7 C8 H8 . 118.8
N2 C9 C10 . 119.65(17)
N2 C9 C14 . 120.90(18)
C10 C9 C14 . 119.45(19)
C11 C10 C9 . 119.96(18)
C11 C10 H10 . 120.0
C9 C10 H10 . 120.0
C10 C11 C12 . 120.2(2)
C10 C11 H11 . 119.9
C12 C11 H11 . 119.9
C13 C12 C11 . 121.0(2)
C13 C12 H12 . 119.5
C11 C12 H12 . 119.5
C12 C13 C14 . 119.89(18)
C12 C13 H13 . 120.1
C14 C13 H13 . 120.1
N1 C14 C13 . 120.32(17)
N1 C14 C9 . 120.20(19)
C13 C14 C9 . 119.48(19)

loop_
_geom_bond_atom_site_label_1
_geom_bond_atom_site_label_2
_geom_bond_site_symmetry_2
_geom_bond_distance
Cl1 C2 . 1.711(2)
Cl2 C5 . 1.713(2)
O1 C1 . 1.232(2)
O2 C3 . 1.321(2)
O2 H2 . 0.82(3)
O3 C4 . 1.221(2)
O4 C6 . 1.324(2)
O4 H4 . 0.85(5)
N1 C7 . 1.313(3)
N1 C14 . 1.367(3)
N2 C8 . 1.316(3)
N2 C9 . 1.368(3)
C1 C2 . 1.455(3)
C1 C3 2_765 1.505(3)
C2 C3 . 1.356(3)
C3 C1 2_765 1.505(3)
C4 C5 . 1.464(3)
C4 C6 2_566 1.508(3)
C5 C6 . 1.348(3)
C6 C4 2_566 1.508(3)
C7 C8 . 1.414(3)
C7 H7 . 0.9500
C8 H8 . 0.9500
C9 C10 . 1.415(3)
C9 C14 . 1.426(3)
C10 C11 . 1.372(3)
C10 H10 . 0.9500
C11 C12 . 1.423(3)
C11 H11 . 0.9500
C12 C13 . 1.365(3)
C12 H12 . 0.9500
C13 C14 . 1.411(3)
C13 H13 . 0.9500

loop_
_geom_hbond_atom_site_label_D
_geom_hbond_atom_site_label_H
_geom_hbond_atom_site_label_A
_geom_hbond_site_symmetry_A
_geom_hbond_distance_DH
_geom_hbond_distance_HA
_geom_hbond_distance_DA
_geom_hbond_angle_DHA
_geom_hbond_publ_flag
O2 H2 N1 . 0.82(3) 1.90(3) 2.683(2) 159(3) y
O2 H2 O1 2_765 0.82(3) 2.30(3) 2.687(2) 110(2) y
O4 H4 N2 . 0.84(5) 1.89(5) 2.701(2) 163(5) y
O4 H4 O3 2_566 0.84(5) 2.35(5) 2.691(2) 105(4) y
C7 H7 O1 2_665 0.95 2.54 3.191(3) 126 y
C8 H8 O3 2_566 0.95 2.43 3.048(3) 123 y
C10 H10 Cl2 2_656 0.95 2.78 3.560(2) 140 y
C11 H11 O3 2_656 0.95 2.59 3.538(3) 173 y

loop_
_geom_torsion_atom_site_label_1
_geom_torsion_atom_site_label_2
_geom_torsion_atom_site_label_3
_geom_torsion_atom_site_label_4
_geom_torsion_site_symmetry_1
_geom_torsion_site_symmetry_4
_geom_torsion
O1 C1 C2 C3 . . 179.6(2)
C3 C1 C2 C3 2_765 . 0.1(3)
O1 C1 C2 Cl1 . . -0.3(3)
C3 C1 C2 Cl1 2_765 . -179.79(16)
C1 C2 C3 O2 . . 179.54(18)
Cl1 C2 C3 O2 . . -0.6(3)
C1 C2 C3 C1 . 2_765 -0.1(4)
Cl1 C2 C3 C1 . 2_765 179.78(16)
O3 C4 C5 C6 . . -177.5(2)
C6 C4 C5 C6 2_566 . 2.3(4)
O3 C4 C5 Cl2 . . 0.8(3)
C6 C4 C5 Cl2 2_566 . -179.44(16)
C4 C5 C6 O4 . . 177.7(2)
Cl2 C5 C6 O4 . . -0.5(3)
C4 C5 C6 C4 . 2_566 -2.3(4)
Cl2 C5 C6 C4 . 2_566 179.43(17)
C14 N1 C7 C8 . . -1.1(3)
C9 N2 C8 C7 . . 1.3(3)
N1 C7 C8 N2 . . 0.4(4)
C8 N2 C9 C10 . . 177.4(2)
C8 N2 C9 C14 . . -2.1(3)
N2 C9 C10 C11 . . 179.6(2)
C14 C9 C10 C11 . . -0.8(3)
C9 C10 C11 C12 . . -0.4(4)
C10 C11 C12 C13 . . 0.9(4)
C11 C12 C13 C14 . . 0.0(3)
C7 N1 C14 C13 . . -179.5(2)
C7 N1 C14 C9 . . 0.3(3)
C12 C13 C14 N1 . . 178.6(2)
C12 C13 C14 C9 . . -1.2(3)
N2 C9 C14 N1 . . 1.3(3)
C10 C9 C14 N1 . . -178.2(2)
N2 C9 C14 C13 . . -178.8(2)
C10 C9 C14 C13 . . 1.6(3)
